data_7056454
loop_
_publ_author_name
'Madhu, Suresh'
'Rashmi, E.'
'Gonnade, Rajesh G.'
'Sanjayan, G. J.'

_publ_section_title
;
 Exploring Gem-Dimethyl Effect in the Formation of Imine-Based Macrocycles
 and Cages
;
_journal_name_full 'New J. Chem.'
_journal_paper_doi 10.1039/C7NJ02069D
_journal_year 2017
_chemical_formula_moiety 'C90 H84 N6'
_chemical_formula_sum 'C90 H84 N6'
_chemical_formula_weight 1249.63
_space_group_crystal_system triclinic
_space_group_IT_number 2
_space_group_name_Hall '-P 1'
_space_group_name_H-M_alt 'P -1'
_symmetry_space_group_name_Hall '-P 1'
_symmetry_space_group_name_H-M 'P -1'
_atom_sites_solution_hydrogens geom
_audit_creation_method SHELXL-2014/7
_audit_update_record
;
2016-12-26 deposited with the CCDC.
2017-07-20 downloaded from the CCDC.
;
_cell_angle_alpha 109.652(3)
_cell_angle_beta 100.622(3)
_cell_angle_gamma 98.052(3)
_cell_formula_units_Z 2
_cell_length_a 9.9660(5)
_cell_length_b 20.4442(12)
_cell_length_c 21.3571(12)
_cell_measurement_reflns_used 8966
_cell_measurement_temperature 100(2)
_cell_measurement_theta_max 74.63
_cell_measurement_theta_min 2.59
_cell_volume 3930.6(4)
_computing_cell_refinement 'SAINT (Bruker, 2016)'
_computing_data_collection 'APEX3 (Bruker, 2016)'
_computing_data_reduction 'SAINT (Bruker, 2016)'
_computing_molecular_graphics 'Bruker SHELXTL'
_computing_publication_material 'Bruker SHELXTL'
_computing_structure_refinement 'SHELXL-2014/7 (Sheldrick, 2014)'
_computing_structure_solution 'SHELXS-97 (Sheldrick 2008)'
_diffrn_ambient_temperature 100(2)
_diffrn_detector 'Photon II CPAD Area Detector'
_diffrn_measured_fraction_theta_full 0.965
_diffrn_measured_fraction_theta_max 0.938
_diffrn_measurement_device '\k-geometry diffractometer'
_diffrn_measurement_device_type 'Bruker D8 VENTURE Kappa Duo PHOTON II CPAD'
_diffrn_measurement_method '\f and \w scans'
_diffrn_radiation_monochromator 'multilayer mirrors'
_diffrn_radiation_type CuK\a
_diffrn_radiation_wavelength 1.54178
_diffrn_reflns_av_R_equivalents 0.0504
_diffrn_reflns_av_unetI/netI 0.0934
_diffrn_reflns_Laue_measured_fraction_full 0.965
_diffrn_reflns_Laue_measured_fraction_max 0.938
_diffrn_reflns_limit_h_max 11
_diffrn_reflns_limit_h_min -12
_diffrn_reflns_limit_k_max 25
_diffrn_reflns_limit_k_min -25
_diffrn_reflns_limit_l_max 26
_diffrn_reflns_limit_l_min -26
_diffrn_reflns_number 24629
_diffrn_reflns_point_group_measured_fraction_full 0.965
_diffrn_reflns_point_group_measured_fraction_max 0.938
_diffrn_reflns_theta_full 67.679
_diffrn_reflns_theta_max 74.583
_diffrn_reflns_theta_min 4.539
_diffrn_source 'micro-focus sealed tube'
_diffrn_source_type 'Incoatech I\mS HB'
_exptl_absorpt_coefficient_mu 0.467
_exptl_absorpt_correction_T_max 0.950
_exptl_absorpt_correction_T_min 0.854
_exptl_absorpt_correction_type multi-scan
_exptl_absorpt_process_details 'SADABS (BRUKER, 2016)'
_exptl_crystal_colour COLOURLESS
_exptl_crystal_density_diffrn 1.056
_exptl_crystal_description NEEDLE
_exptl_crystal_F_000 1332
_exptl_crystal_size_max 0.350
_exptl_crystal_size_mid 0.150
_exptl_crystal_size_min 0.110
_refine_diff_density_max 0.537
_refine_diff_density_min -0.288
_refine_diff_density_rms 0.061
_refine_ls_extinction_method none
_refine_ls_goodness_of_fit_ref 1.016
_refine_ls_hydrogen_treatment constr
_refine_ls_matrix_type full
_refine_ls_number_parameters 877
_refine_ls_number_reflns 15110
_refine_ls_number_restraints 0
_refine_ls_restrained_S_all 1.016
_refine_ls_R_factor_all 0.1110
_refine_ls_R_factor_gt 0.0739
_refine_ls_shift/su_max 0.000
_refine_ls_shift/su_mean 0.000
_refine_ls_structure_factor_coef Fsqd
_refine_ls_weighting_details 'w=1/[\s^2^(Fo^2^)+(0.0987P)^2^+2.1951P] where P=(Fo^2^+2Fc^2^)/3'
_refine_ls_weighting_scheme calc
_refine_ls_wR_factor_gt 0.1935
_refine_ls_wR_factor_ref 0.2142
_reflns_Friedel_coverage 0.000
_reflns_number_gt 9907
_reflns_number_total 15110
_reflns_threshold_expression 'I > 2\s(I)'
_cod_data_source_file c7nj02069d2.cif
_cod_data_source_block 7
_cod_database_code 7056454
_shelx_shelxl_version_number 2014/7
_shelx_space_group_comment
;
The symmetry employed for this shelxl refinement is uniquely defined
by the following loop, which should always be used as a source of
symmetry information in preference to the above space-group names.
They are only intended as comments.
;
_shelx_estimated_absorpt_t_min 0.854
_shelx_estimated_absorpt_t_max 0.950

loop_
_space_group_symop_operation_xyz
'x, y, z'
'-x, -y, -z'

loop_
_atom_site_label
_atom_site_type_symbol
_atom_site_fract_x
_atom_site_fract_y
_atom_site_fract_z
_atom_site_U_iso_or_equiv
_atom_site_adp_type
_atom_site_occupancy
_atom_site_site_symmetry_order
_atom_site_calc_flag
_atom_site_refinement_flags_posn
_atom_site_refinement_flags_adp
C1 C 0.6137(3) 0.60516(15) 0.35412(14) 0.0262(6) Uani 1 1 d . .
C2 C 0.5201(3) 0.59581(15) 0.29272(14) 0.0257(6) Uani 1 1 d . .
H2 H 0.5193 0.5582 0.2517 0.031 Uiso 1 1 calc R U
C3 C 0.4284(3) 0.64069(15) 0.29086(14) 0.0261(6) Uani 1 1 d . .
C4 C 0.4283(3) 0.69490(15) 0.35157(14) 0.0266(6) Uani 1 1 d . .
H4 H 0.3654 0.7257 0.3509 0.032 Uiso 1 1 calc R U
C5 C 0.5203(3) 0.70429(15) 0.41337(14) 0.0262(6) Uani 1 1 d . .
C6 C 0.6152(3) 0.66044(15) 0.41423(14) 0.0259(6) Uani 1 1 d . .
H6 H 0.6809 0.6682 0.4558 0.031 Uiso 1 1 calc R U
C7 C 0.6970(3) 0.55147(15) 0.35382(15) 0.0279(6) Uani 1 1 d . .
H7 H 0.6943 0.5157 0.3112 0.033 Uiso 1 1 calc R U
C8 C 0.8319(3) 0.48979(15) 0.40179(14) 0.0250(6) Uani 1 1 d . .
C9 C 0.8390(3) 0.46507(16) 0.45543(14) 0.0285(6) Uani 1 1 d . .
H9 H 0.8207 0.4931 0.4972 0.034 Uiso 1 1 calc R U
C10 C 0.8727(3) 0.40001(16) 0.44814(14) 0.0276(6) Uani 1 1 d . .
H10 H 0.8745 0.3834 0.4848 0.033 Uiso 1 1 calc R U
C11 C 0.9040(3) 0.35829(15) 0.38874(14) 0.0251(6) Uani 1 1 d . .
C12 C 0.9068(3) 0.38626(15) 0.33738(14) 0.0260(6) Uani 1 1 d . .
H12 H 0.9330 0.3602 0.2972 0.031 Uiso 1 1 calc R U
C13 C 0.8725(3) 0.45068(14) 0.34373(14) 0.0243(6) Uani 1 1 d . .
H13 H 0.8765 0.4687 0.3083 0.029 Uiso 1 1 calc R U
C14 C 0.9235(3) 0.28226(16) 0.37648(15) 0.0306(7) Uani 1 1 d . .
C15 C 0.7833(3) 0.23198(17) 0.33162(18) 0.0411(8) Uani 1 1 d . .
H15A H 0.7077 0.2457 0.3533 0.062 Uiso 1 1 calc R U
H15B H 0.7874 0.1830 0.3268 0.062 Uiso 1 1 calc R U
H15C H 0.7653 0.2352 0.2862 0.062 Uiso 1 1 calc R U
C16 C 0.9581(4) 0.26977(18) 0.44407(17) 0.0392(8) Uani 1 1 d . .
H16A H 1.0403 0.3058 0.4756 0.059 Uiso 1 1 calc R U
H16B H 0.9780 0.2223 0.4349 0.059 Uiso 1 1 calc R U
H16C H 0.8782 0.2733 0.4648 0.059 Uiso 1 1 calc R U
C17 C 1.0433(3) 0.26676(15) 0.34158(14) 0.0270(6) Uani 1 1 d . .
C18 C 1.0401(3) 0.20088(16) 0.29257(16) 0.0334(7) Uani 1 1 d . .
H18 H 0.9598 0.1634 0.2788 0.040 Uiso 1 1 calc R U
C19 C 1.1522(4) 0.18911(17) 0.26364(16) 0.0371(7) Uani 1 1 d . .
H19 H 1.1494 0.1434 0.2314 0.045 Uiso 1 1 calc R U
C20 C 1.2689(3) 0.24390(16) 0.28150(15) 0.0315(7) Uani 1 1 d . .
H20 H 1.3446 0.2356 0.2608 0.038 Uiso 1 1 calc R U
C21 C 1.2750(3) 0.31099(15) 0.32978(14) 0.0264(6) Uani 1 1 d . .
C22 C 1.1632(3) 0.31973(15) 0.35997(14) 0.0262(6) Uani 1 1 d . .
H22 H 1.1691 0.3642 0.3950 0.031 Uiso 1 1 calc R U
C23 C 1.3949(3) 0.37571(15) 0.34968(14) 0.0268(6) Uani 1 1 d . .
C24 C 1.4736(3) 0.39456(17) 0.42478(15) 0.0332(7) Uani 1 1 d . .
H24A H 1.4085 0.4042 0.4543 0.050 Uiso 1 1 calc R U
H24B H 1.5489 0.4369 0.4391 0.050 Uiso 1 1 calc R U
H24C H 1.5136 0.3546 0.4288 0.050 Uiso 1 1 calc R U
C25 C 1.4991(3) 0.36059(16) 0.30461(15) 0.0311(7) Uani 1 1 d . .
H25A H 1.5432 0.3227 0.3114 0.047 Uiso 1 1 calc R U
H25B H 1.5711 0.4039 0.3174 0.047 Uiso 1 1 calc R U
H25C H 1.4494 0.3455 0.2563 0.047 Uiso 1 1 calc R U
C26 C 1.3272(3) 0.43640(15) 0.33969(13) 0.0240(6) Uani 1 1 d . .
C27 C 1.2432(3) 0.42554(15) 0.27568(14) 0.0270(6) Uani 1 1 d . .
H27 H 1.2379 0.3834 0.2378 0.032 Uiso 1 1 calc R U
C28 C 1.1674(3) 0.47445(15) 0.26581(14) 0.0262(6) Uani 1 1 d . .
H28 H 1.1106 0.4653 0.2216 0.031 Uiso 1 1 calc R U
C29 C 1.1736(3) 0.53702(14) 0.32006(13) 0.0231(6) Uani 1 1 d . .
C30 C 1.2634(3) 0.55036(15) 0.38380(14) 0.0266(6) Uani 1 1 d . .
H30 H 1.2727 0.5936 0.4211 0.032 Uiso 1 1 calc R U
C31 C 1.3390(3) 0.50080(15) 0.39268(14) 0.0256(6) Uani 1 1 d . .
H31 H 1.4004 0.5111 0.4361 0.031 Uiso 1 1 calc R U
C32 C 1.0764(3) 0.63863(14) 0.35163(14) 0.0238(6) Uani 1 1 d . .
H32 H 1.1410 0.6557 0.3953 0.029 Uiso 1 1 calc R U
C33 C 0.9729(3) 0.68006(14) 0.33775(13) 0.0228(6) Uani 1 1 d . .
C34 C 0.8899(3) 0.66177(14) 0.27101(14) 0.0238(6) Uani 1 1 d . .
H34 H 0.9049 0.6242 0.2341 0.029 Uiso 1 1 calc R U
C35 C 0.7864(3) 0.69782(14) 0.25834(13) 0.0228(6) Uani 1 1 d . .
C36 C 0.7656(3) 0.75388(14) 0.31309(13) 0.0247(6) Uani 1 1 d . .
H36 H 0.6936 0.7781 0.3049 0.030 Uiso 1 1 calc R U
C37 C 0.8494(3) 0.77409(14) 0.37884(13) 0.0225(6) Uani 1 1 d . .
C38 C 0.9535(3) 0.73686(14) 0.39067(13) 0.0221(6) Uani 1 1 d . .
H38 H 1.0115 0.7508 0.4356 0.026 Uiso 1 1 calc R U
C39 C 0.7021(3) 0.67720(15) 0.18786(14) 0.0263(6) Uani 1 1 d . .
H39 H 0.7243 0.6413 0.1520 0.032 Uiso 1 1 calc R U
C40 C 0.5241(3) 0.67853(15) 0.10314(13) 0.0271(6) Uani 1 1 d . .
C41 C 0.4846(3) 0.60675(15) 0.06319(14) 0.0263(6) Uani 1 1 d . .
H41 H 0.5069 0.5731 0.0829 0.032 Uiso 1 1 calc R U
C42 C 0.4124(3) 0.58296(16) -0.00578(14) 0.0267(6) Uani 1 1 d . .
H42 H 0.3865 0.5334 -0.0324 0.032 Uiso 1 1 calc R U
C43 C 0.3777(3) 0.63107(15) -0.03599(14) 0.0256(6) Uani 1 1 d . .
C44 C 0.4131(3) 0.70273(16) 0.00570(14) 0.0291(6) Uani 1 1 d . .
H44 H 0.3885 0.7364 -0.0135 0.035 Uiso 1 1 calc R U
C45 C 0.4828(3) 0.72681(16) 0.07428(14) 0.0304(6) Uani 1 1 d . .
H45 H 0.5026 0.7761 0.1017 0.036 Uiso 1 1 calc R U
C46 C 0.3013(3) 0.60768(16) -0.11215(13) 0.0270(6) Uani 1 1 d . .
C47 C 0.2542(3) 0.52653(16) -0.14841(14) 0.0316(7) Uani 1 1 d . .
H47A H 0.1966 0.5076 -0.1232 0.047 Uiso 1 1 calc R U
H47B H 0.3365 0.5054 -0.1498 0.047 Uiso 1 1 calc R U
H47C H 0.1993 0.5148 -0.1953 0.047 Uiso 1 1 calc R U
C48 C 0.4027(3) 0.63416(18) -0.14917(15) 0.0343(7) Uani 1 1 d . .
H48A H 0.4834 0.6119 -0.1466 0.051 Uiso 1 1 calc R U
H48B H 0.4347 0.6860 -0.1271 0.051 Uiso 1 1 calc R U
H48C H 0.3546 0.6215 -0.1974 0.051 Uiso 1 1 calc R U
C49 C 0.1715(3) 0.64056(15) -0.11499(14) 0.0269(6) Uani 1 1 d . .
C50 C 0.1463(3) 0.68653(17) -0.14940(15) 0.0329(7) Uani 1 1 d . .
H50 H 0.2092 0.6975 -0.1747 0.039 Uiso 1 1 calc R U
C51 C 0.0295(3) 0.71623(17) -0.14680(15) 0.0368(7) Uani 1 1 d . .
H51 H 0.0118 0.7465 -0.1713 0.044 Uiso 1 1 calc R U
C52 C -0.0619(3) 0.70214(16) -0.10876(15) 0.0333(7) Uani 1 1 d . .
H52 H -0.1403 0.7237 -0.1067 0.040 Uiso 1 1 calc R U
C53 C -0.0394(3) 0.65668(15) -0.07365(14) 0.0268(6) Uani 1 1 d . .
C54 C 0.0767(3) 0.62590(15) -0.07842(13) 0.0255(6) Uani 1 1 d . .
H54 H 0.0916 0.5937 -0.0559 0.031 Uiso 1 1 calc R U
C55 C -0.1329(3) 0.64044(16) -0.02855(14) 0.0295(6) Uani 1 1 d . .
C56 C -0.2255(3) 0.69485(18) -0.01002(17) 0.0385(8) Uani 1 1 d . .
H56A H -0.2746 0.6862 0.0232 0.058 Uiso 1 1 calc R U
H56B H -0.2940 0.6899 -0.0516 0.058 Uiso 1 1 calc R U
H56C H -0.1669 0.7431 0.0102 0.058 Uiso 1 1 calc R U
C57 C -0.2288(3) 0.56684(17) -0.06766(16) 0.0365(7) Uani 1 1 d . .
H57A H -0.1723 0.5307 -0.0758 0.055 Uiso 1 1 calc R U
H57B H -0.2826 0.5651 -0.1117 0.055 Uiso 1 1 calc R U
H57C H -0.2931 0.5575 -0.0405 0.055 Uiso 1 1 calc R U
C58 C -0.0348(3) 0.64535(15) 0.03842(14) 0.0272(6) Uani 1 1 d . .
C59 C -0.0403(3) 0.59128(16) 0.06423(15) 0.0298(6) Uani 1 1 d . .
H59 H -0.1099 0.5486 0.0407 0.036 Uiso 1 1 calc R U
C60 C 0.0555(3) 0.59913(16) 0.12439(14) 0.0300(6) Uani 1 1 d . .
H60 H 0.0503 0.5617 0.1414 0.036 Uiso 1 1 calc R U
C61 C 0.1575(3) 0.66057(16) 0.15934(14) 0.0285(6) Uani 1 1 d . .
C62 C 0.1626(3) 0.71547(16) 0.13406(15) 0.0320(7) Uani 1 1 d . .
H62 H 0.2309 0.7586 0.1580 0.038 Uiso 1 1 calc R U
C63 C 0.0686(3) 0.70695(16) 0.07455(14) 0.0310(7) Uani 1 1 d . .
H63 H 0.0745 0.7444 0.0576 0.037 Uiso 1 1 calc R U
C64 C 0.3307(3) 0.63017(15) 0.22580(14) 0.0262(6) Uani 1 1 d . .
H64 H 0.3263 0.5903 0.1859 0.031 Uiso 1 1 calc R U
C65 C 0.5144(3) 0.75924(15) 0.47770(15) 0.0283(6) Uani 1 1 d . .
H65 H 0.5957 0.7791 0.5148 0.034 Uiso 1 1 calc R U
C66 C 0.3990(3) 0.83420(15) 0.54640(14) 0.0278(6) Uani 1 1 d . .
C67 C 0.4885(3) 0.84942(15) 0.60996(14) 0.0281(6) Uani 1 1 d . .
H67 H 0.5541 0.8208 0.6146 0.034 Uiso 1 1 calc R U
C68 C 0.4825(3) 0.90617(15) 0.66661(15) 0.0289(6) Uani 1 1 d . .
H68 H 0.5441 0.9157 0.7098 0.035 Uiso 1 1 calc R U
C69 C 0.3882(3) 0.94986(16) 0.66197(15) 0.0303(6) Uani 1 1 d . .
C70 C 0.2938(3) 0.93109(17) 0.59923(16) 0.0374(7) Uani 1 1 d . .
H70 H 0.2244 0.9579 0.5951 0.045 Uiso 1 1 calc R U
C71 C 0.2985(3) 0.87397(17) 0.54228(16) 0.0348(7) Uani 1 1 d . .
H71 H 0.2319 0.8620 0.5000 0.042 Uiso 1 1 calc R U
C72 C 0.3904(3) 1.01484(16) 0.72467(16) 0.0339(7) Uani 1 1 d . .
C73 C 0.3008(4) 0.99016(19) 0.76753(17) 0.0472(9) Uani 1 1 d . .
H73A H 0.2050 0.9684 0.7394 0.071 Uiso 1 1 calc R U
H73B H 0.2999 1.0312 0.8077 0.071 Uiso 1 1 calc R U
H73C H 0.3406 0.9552 0.7827 0.071 Uiso 1 1 calc R U
C74 C 0.3299(4) 1.07222(18) 0.70404(19) 0.0484(9) Uani 1 1 d . .
H74A H 0.2297 1.0541 0.6821 0.073 Uiso 1 1 calc R U
H74B H 0.3780 1.0839 0.6718 0.073 Uiso 1 1 calc R U
H74C H 0.3435 1.1151 0.7451 0.073 Uiso 1 1 calc R U
C75 C 0.5430(3) 1.04822(15) 0.76506(15) 0.0316(7) Uani 1 1 d . .
C76 C 0.5924(3) 1.06240(16) 0.83453(16) 0.0371(7) Uani 1 1 d . .
H76 H 0.5292 1.0531 0.8603 0.045 Uiso 1 1 calc R U
C77 C 0.7334(4) 1.09010(17) 0.86652(17) 0.0414(8) Uani 1 1 d . .
H77 H 0.7660 1.0995 0.9141 0.050 Uiso 1 1 calc R U
C78 C 0.8275(3) 1.10422(16) 0.82950(16) 0.0376(7) Uani 1 1 d . .
H78 H 0.9241 1.1226 0.8518 0.045 Uiso 1 1 calc R U
C79 C 0.7809(3) 1.09153(14) 0.76012(15) 0.0312(7) Uani 1 1 d . .
C80 C 0.6394(3) 1.06330(15) 0.72939(16) 0.0307(7) Uani 1 1 d . .
H80 H 0.6068 1.0538 0.6818 0.037 Uiso 1 1 calc R U
C81 C 0.8774(3) 1.10828(15) 0.71644(17) 0.0369(8) Uani 1 1 d . .
C82 C 1.0301(4) 1.13794(17) 0.75843(19) 0.0505(10) Uani 1 1 d . .
H82A H 1.0365 1.1822 0.7968 0.076 Uiso 1 1 calc R U
H82B H 1.0888 1.1475 0.7290 0.076 Uiso 1 1 calc R U
H82C H 1.0625 1.1030 0.7763 0.076 Uiso 1 1 calc R U
C83 C 0.8286(4) 1.16518(17) 0.69144(19) 0.0519(10) Uani 1 1 d . .
H83A H 0.7344 1.1457 0.6609 0.078 Uiso 1 1 calc R U
H83B H 0.8932 1.1794 0.6665 0.078 Uiso 1 1 calc R U
H83C H 0.8271 1.2067 0.7310 0.078 Uiso 1 1 calc R U
C84 C 0.8728(3) 1.03971(15) 0.65591(15) 0.0307(7) Uani 1 1 d . .
C85 C 0.8646(4) 1.03844(17) 0.59052(18) 0.0500(10) Uani 1 1 d . .
H85 H 0.8557 1.0804 0.5818 0.060 Uiso 1 1 calc R U
C86 C 0.8691(4) 0.97790(17) 0.53685(17) 0.0470(9) Uani 1 1 d . .
H86 H 0.8623 0.9791 0.4923 0.056 Uiso 1 1 calc R U
C87 C 0.8831(3) 0.91616(14) 0.54744(14) 0.0260(6) Uani 1 1 d . .
C88 C 0.8926(3) 0.91659(16) 0.61345(15) 0.0326(7) Uani 1 1 d . .
H88 H 0.9039 0.8750 0.6225 0.039 Uiso 1 1 calc R U
C89 C 0.8858(3) 0.97720(16) 0.66597(16) 0.0356(7) Uani 1 1 d . .
H89 H 0.8902 0.9759 0.7103 0.043 Uiso 1 1 calc R U
C90 C 0.8286(3) 0.83423(15) 0.43476(14) 0.0270(6) Uani 1 1 d . .
H90 H 0.7588 0.8589 0.4245 0.032 Uiso 1 1 calc R U
N1 N 0.7732(2) 0.55083(13) 0.40861(12) 0.0288(5) Uani 1 1 d . .
N2 N 0.2526(3) 0.67304(13) 0.22190(12) 0.0319(6) Uani 1 1 d . .
N3 N 0.4022(3) 0.78047(13) 0.48439(12) 0.0302(5) Uani 1 1 d . .
N4 N 1.0807(2) 0.58029(12) 0.30595(11) 0.0247(5) Uani 1 1 d . .
N5 N 0.6007(2) 0.70521(13) 0.17256(11) 0.0280(5) Uani 1 1 d . .
N6 N 0.9001(2) 0.85446(12) 0.49609(11) 0.0266(5) Uani 1 1 d . .

loop_
_atom_site_aniso_label
_atom_site_aniso_U_11
_atom_site_aniso_U_22
_atom_site_aniso_U_33
_atom_site_aniso_U_23
_atom_site_aniso_U_13
_atom_site_aniso_U_12
C1 0.0214(14) 0.0304(15) 0.0322(16) 0.0149(13) 0.0122(12) 0.0069(11)
C2 0.0221(14) 0.0301(15) 0.0278(15) 0.0099(12) 0.0136(12) 0.0078(11)
C3 0.0211(14) 0.0329(15) 0.0295(15) 0.0147(13) 0.0119(12) 0.0074(12)
C4 0.0240(14) 0.0297(15) 0.0300(15) 0.0129(13) 0.0117(12) 0.0060(12)
C5 0.0217(14) 0.0314(15) 0.0261(15) 0.0105(12) 0.0087(12) 0.0050(11)
C6 0.0199(14) 0.0333(16) 0.0272(15) 0.0136(13) 0.0078(12) 0.0063(11)
C7 0.0261(15) 0.0349(16) 0.0280(15) 0.0132(13) 0.0138(12) 0.0102(12)
C8 0.0191(14) 0.0320(15) 0.0256(15) 0.0108(12) 0.0086(11) 0.0061(11)
C9 0.0241(15) 0.0419(17) 0.0209(14) 0.0115(13) 0.0092(12) 0.0074(13)
C10 0.0233(15) 0.0408(17) 0.0272(15) 0.0188(13) 0.0116(12) 0.0111(12)
C11 0.0152(13) 0.0395(16) 0.0257(15) 0.0156(13) 0.0099(11) 0.0067(11)
C12 0.0195(14) 0.0384(16) 0.0241(14) 0.0143(13) 0.0091(11) 0.0079(12)
C13 0.0195(14) 0.0330(15) 0.0241(14) 0.0140(12) 0.0078(11) 0.0052(11)
C14 0.0266(16) 0.0397(17) 0.0352(17) 0.0209(14) 0.0150(13) 0.0101(13)
C15 0.0303(17) 0.0398(18) 0.061(2) 0.0230(17) 0.0204(16) 0.0079(14)
C16 0.0410(19) 0.053(2) 0.049(2) 0.0352(17) 0.0295(16) 0.0250(16)
C17 0.0219(14) 0.0373(16) 0.0314(15) 0.0199(13) 0.0110(12) 0.0124(12)
C18 0.0325(17) 0.0348(17) 0.0404(18) 0.0200(14) 0.0149(14) 0.0085(13)
C19 0.047(2) 0.0327(17) 0.0381(18) 0.0144(14) 0.0175(16) 0.0149(15)
C20 0.0303(16) 0.0388(17) 0.0360(17) 0.0188(14) 0.0177(14) 0.0160(13)
C21 0.0245(15) 0.0343(16) 0.0270(15) 0.0169(13) 0.0087(12) 0.0102(12)
C22 0.0237(14) 0.0352(16) 0.0276(15) 0.0166(13) 0.0111(12) 0.0128(12)
C23 0.0206(14) 0.0404(17) 0.0234(14) 0.0126(13) 0.0100(12) 0.0109(12)
C24 0.0242(15) 0.0493(19) 0.0304(16) 0.0177(15) 0.0076(13) 0.0137(14)
C25 0.0227(15) 0.0420(18) 0.0344(17) 0.0160(14) 0.0144(13) 0.0116(13)
C26 0.0169(13) 0.0353(16) 0.0249(14) 0.0142(12) 0.0111(11) 0.0059(11)
C27 0.0277(15) 0.0303(15) 0.0248(15) 0.0095(12) 0.0100(12) 0.0090(12)
C28 0.0249(15) 0.0345(16) 0.0207(14) 0.0119(12) 0.0074(12) 0.0055(12)
C29 0.0151(13) 0.0328(15) 0.0247(14) 0.0126(12) 0.0097(11) 0.0051(11)
C30 0.0227(14) 0.0358(16) 0.0191(14) 0.0059(12) 0.0078(11) 0.0069(12)
C31 0.0181(13) 0.0399(16) 0.0202(14) 0.0119(12) 0.0063(11) 0.0071(12)
C32 0.0207(14) 0.0313(15) 0.0207(14) 0.0104(12) 0.0063(11) 0.0062(11)
C33 0.0195(13) 0.0279(14) 0.0232(14) 0.0118(12) 0.0067(11) 0.0045(11)
C34 0.0228(14) 0.0286(15) 0.0231(14) 0.0100(12) 0.0115(11) 0.0069(11)
C35 0.0206(14) 0.0277(14) 0.0220(14) 0.0103(12) 0.0073(11) 0.0061(11)
C36 0.0238(14) 0.0302(15) 0.0231(14) 0.0108(12) 0.0093(11) 0.0084(11)
C37 0.0227(14) 0.0260(14) 0.0214(14) 0.0099(11) 0.0088(11) 0.0058(11)
C38 0.0213(14) 0.0276(14) 0.0195(13) 0.0102(11) 0.0074(11) 0.0056(11)
C39 0.0245(15) 0.0349(16) 0.0230(14) 0.0110(12) 0.0102(12) 0.0109(12)
C40 0.0246(15) 0.0380(16) 0.0199(14) 0.0077(12) 0.0105(12) 0.0117(12)
C41 0.0236(14) 0.0370(16) 0.0239(14) 0.0148(13) 0.0075(12) 0.0132(12)
C42 0.0252(15) 0.0335(16) 0.0211(14) 0.0068(12) 0.0104(12) 0.0080(12)
C43 0.0178(13) 0.0403(17) 0.0214(14) 0.0108(12) 0.0106(11) 0.0092(12)
C44 0.0293(16) 0.0392(17) 0.0232(15) 0.0131(13) 0.0084(12) 0.0148(13)
C45 0.0320(16) 0.0351(16) 0.0248(15) 0.0083(13) 0.0091(13) 0.0137(13)
C46 0.0238(15) 0.0407(17) 0.0180(14) 0.0104(12) 0.0082(11) 0.0090(12)
C47 0.0321(16) 0.0426(18) 0.0205(14) 0.0085(13) 0.0112(13) 0.0116(14)
C48 0.0286(16) 0.053(2) 0.0230(15) 0.0143(14) 0.0100(13) 0.0103(14)
C49 0.0232(15) 0.0353(16) 0.0184(14) 0.0064(12) 0.0034(11) 0.0059(12)
C50 0.0287(16) 0.0464(19) 0.0253(15) 0.0159(14) 0.0072(13) 0.0066(13)
C51 0.0395(18) 0.0448(19) 0.0307(17) 0.0200(15) 0.0053(14) 0.0133(15)
C52 0.0328(17) 0.0377(17) 0.0282(16) 0.0097(14) 0.0068(13) 0.0114(13)
C53 0.0207(14) 0.0343(16) 0.0219(14) 0.0055(12) 0.0052(11) 0.0075(12)
C54 0.0235(14) 0.0324(15) 0.0193(14) 0.0068(12) 0.0058(11) 0.0086(12)
C55 0.0230(15) 0.0400(17) 0.0262(15) 0.0085(13) 0.0098(12) 0.0133(13)
C56 0.0311(17) 0.050(2) 0.0414(19) 0.0175(16) 0.0161(15) 0.0206(15)
C57 0.0263(16) 0.0457(19) 0.0357(18) 0.0117(15) 0.0091(14) 0.0098(14)
C58 0.0228(14) 0.0353(16) 0.0246(15) 0.0069(13) 0.0129(12) 0.0109(12)
C59 0.0242(15) 0.0377(17) 0.0294(16) 0.0103(13) 0.0134(12) 0.0095(12)
C60 0.0292(16) 0.0377(17) 0.0295(16) 0.0140(14) 0.0160(13) 0.0125(13)
C61 0.0301(16) 0.0345(16) 0.0210(14) 0.0052(12) 0.0119(12) 0.0135(13)
C62 0.0381(18) 0.0282(15) 0.0250(15) 0.0030(13) 0.0092(13) 0.0083(13)
C63 0.0406(18) 0.0306(16) 0.0225(15) 0.0080(13) 0.0102(13) 0.0121(13)
C64 0.0267(15) 0.0294(15) 0.0257(15) 0.0105(12) 0.0116(12) 0.0086(12)
C65 0.0228(15) 0.0344(16) 0.0278(15) 0.0107(13) 0.0080(12) 0.0066(12)
C66 0.0220(14) 0.0312(16) 0.0275(15) 0.0068(13) 0.0089(12) 0.0045(12)
C67 0.0255(15) 0.0294(15) 0.0299(16) 0.0097(13) 0.0098(12) 0.0076(12)
C68 0.0233(15) 0.0335(16) 0.0296(15) 0.0107(13) 0.0081(12) 0.0056(12)
C69 0.0237(15) 0.0354(16) 0.0339(17) 0.0116(14) 0.0145(13) 0.0069(12)
C70 0.0317(17) 0.0447(19) 0.0371(18) 0.0122(15) 0.0100(14) 0.0183(14)
C71 0.0257(16) 0.0459(19) 0.0299(16) 0.0090(14) 0.0046(13) 0.0143(14)
C72 0.0308(17) 0.0342(17) 0.0373(18) 0.0084(14) 0.0174(14) 0.0087(13)
C73 0.0335(18) 0.053(2) 0.044(2) 0.0001(17) 0.0247(16) -0.0006(15)
C74 0.047(2) 0.040(2) 0.056(2) 0.0079(17) 0.0189(18) 0.0216(17)
C75 0.0361(17) 0.0272(15) 0.0310(16) 0.0050(13) 0.0181(14) 0.0077(13)
C76 0.0378(18) 0.0379(18) 0.0330(17) 0.0076(14) 0.0190(15) 0.0008(14)
C77 0.043(2) 0.0442(19) 0.0284(17) 0.0058(15) 0.0116(15) -0.0020(15)
C78 0.0325(17) 0.0348(17) 0.0354(18) 0.0014(14) 0.0136(14) -0.0015(13)
C79 0.0381(18) 0.0198(14) 0.0351(17) 0.0033(13) 0.0220(14) 0.0051(12)
C80 0.0356(17) 0.0259(15) 0.0333(16) 0.0077(13) 0.0190(14) 0.0100(13)
C81 0.0426(19) 0.0252(15) 0.0435(19) 0.0058(14) 0.0281(16) 0.0034(13)
C82 0.045(2) 0.0338(18) 0.060(2) -0.0035(17) 0.0351(19) -0.0065(15)
C83 0.081(3) 0.0272(17) 0.066(2) 0.0180(17) 0.055(2) 0.0176(17)
C84 0.0312(16) 0.0261(15) 0.0359(17) 0.0076(13) 0.0207(14) 0.0034(12)
C85 0.088(3) 0.0284(17) 0.049(2) 0.0209(16) 0.034(2) 0.0231(18)
C86 0.083(3) 0.0333(18) 0.0299(18) 0.0128(15) 0.0209(18) 0.0170(18)
C87 0.0253(15) 0.0269(15) 0.0248(15) 0.0067(12) 0.0095(12) 0.0055(12)
C88 0.0448(19) 0.0276(15) 0.0310(16) 0.0122(13) 0.0142(14) 0.0162(13)
C89 0.0453(19) 0.0344(17) 0.0286(16) 0.0086(14) 0.0172(14) 0.0109(14)
C90 0.0283(15) 0.0313(15) 0.0278(16) 0.0132(13) 0.0121(12) 0.0139(12)
N1 0.0251(13) 0.0345(14) 0.0292(13) 0.0123(11) 0.0093(11) 0.0097(10)
N2 0.0344(14) 0.0383(14) 0.0261(13) 0.0120(11) 0.0104(11) 0.0136(11)
N3 0.0267(13) 0.0343(14) 0.0295(13) 0.0088(11) 0.0104(11) 0.0092(11)
N4 0.0213(12) 0.0314(13) 0.0236(12) 0.0110(10) 0.0083(10) 0.0066(10)
N5 0.0261(13) 0.0377(14) 0.0209(12) 0.0094(11) 0.0077(10) 0.0106(11)
N6 0.0292(13) 0.0272(13) 0.0229(13) 0.0067(10) 0.0095(10) 0.0077(10)

loop_
_atom_type_symbol
_atom_type_description
_atom_type_scat_dispersion_real
_atom_type_scat_dispersion_imag
_atom_type_scat_source
C C 0.0181 0.0091 'International Tables Vol C Tables 4.2.6.8 and 6.1.1.4'
H H 0.0000 0.0000 'International Tables Vol C Tables 4.2.6.8 and 6.1.1.4'
N N 0.0311 0.0180 'International Tables Vol C Tables 4.2.6.8 and 6.1.1.4'

loop_
_geom_angle_atom_site_label_1
_geom_angle_atom_site_label_2
_geom_angle_atom_site_label_3
_geom_angle
C6 C1 C2 119.6(2)
C6 C1 C7 122.1(3)
C2 C1 C7 118.0(3)
C3 C2 C1 121.0(3)
C3 C2 H2 119.5
C1 C2 H2 119.5
C2 C3 C4 119.1(3)
C2 C3 C64 120.3(3)
C4 C3 C64 120.6(2)
C3 C4 C5 120.4(3)
C3 C4 H4 119.8
C5 C4 H4 119.8
C6 C5 C4 119.9(3)
C6 C5 C65 120.0(3)
C4 C5 C65 120.0(2)
C1 C6 C5 119.9(3)
C1 C6 H6 120.0
C5 C6 H6 120.0
N1 C7 C1 122.6(3)
N1 C7 H7 118.7
C1 C7 H7 118.7
C9 C8 C13 118.3(2)
C9 C8 N1 116.7(2)
C13 C8 N1 124.8(2)
C10 C9 C8 120.3(3)
C10 C9 H9 119.9
C8 C9 H9 119.9
C9 C10 C11 121.8(2)
C9 C10 H10 119.1
C11 C10 H10 119.1
C10 C11 C12 117.3(3)
C10 C11 C14 122.1(2)
C12 C11 C14 120.5(2)
C13 C12 C11 121.5(3)
C13 C12 H12 119.2
C11 C12 H12 119.2
C12 C13 C8 120.5(2)
C12 C13 H13 119.7
C8 C13 H13 119.7
C11 C14 C17 111.3(2)
C11 C14 C16 111.6(2)
C17 C14 C16 107.4(2)
C11 C14 C15 106.6(2)
C17 C14 C15 111.3(2)
C16 C14 C15 108.6(3)
C14 C15 H15A 109.5
C14 C15 H15B 109.5
H15A C15 H15B 109.5
C14 C15 H15C 109.5
H15A C15 H15C 109.5
H15B C15 H15C 109.5
C14 C16 H16A 109.5
C14 C16 H16B 109.5
H16A C16 H16B 109.5
C14 C16 H16C 109.5
H16A C16 H16C 109.5
H16B C16 H16C 109.5
C22 C17 C18 117.2(3)
C22 C17 C14 119.6(3)
C18 C17 C14 123.2(3)
C19 C18 C17 121.0(3)
C19 C18 H18 119.5
C17 C18 H18 119.5
C18 C19 C20 120.4(3)
C18 C19 H19 119.8
C20 C19 H19 119.8
C19 C20 C21 120.2(3)
C19 C20 H20 119.9
C21 C20 H20 119.9
C22 C21 C20 117.6(3)
C22 C21 C23 118.3(2)
C20 C21 C23 124.0(2)
C21 C22 C17 123.5(3)
C21 C22 H22 118.3
C17 C22 H22 118.3
C21 C23 C25 112.1(2)
C21 C23 C24 108.2(2)
C25 C23 C24 108.4(2)
C21 C23 C26 106.7(2)
C25 C23 C26 109.3(2)
C24 C23 C26 112.3(2)
C23 C24 H24A 109.5
C23 C24 H24B 109.5
H24A C24 H24B 109.5
C23 C24 H24C 109.5
H24A C24 H24C 109.5
H24B C24 H24C 109.5
C23 C25 H25A 109.5
C23 C25 H25B 109.5
H25A C25 H25B 109.5
C23 C25 H25C 109.5
H25A C25 H25C 109.5
H25B C25 H25C 109.5
C31 C26 C27 117.2(2)
C31 C26 C23 123.4(2)
C27 C26 C23 119.3(2)
C28 C27 C26 121.8(3)
C28 C27 H27 119.1
C26 C27 H27 119.1
C27 C28 C29 120.6(3)
C27 C28 H28 119.7
C29 C28 H28 119.7
C28 C29 C30 118.1(2)
C28 C29 N4 116.0(2)
C30 C29 N4 125.8(2)
C31 C30 C29 120.4(3)
C31 C30 H30 119.8
C29 C30 H30 119.8
C30 C31 C26 121.7(3)
C30 C31 H31 119.1
C26 C31 H31 119.1
N4 C32 C33 121.0(2)
N4 C32 H32 119.5
C33 C32 H32 119.5
C38 C33 C34 118.8(2)
C38 C33 C32 120.5(2)
C34 C33 C32 120.7(2)
C35 C34 C33 120.9(2)
C35 C34 H34 119.5
C33 C34 H34 119.5
C34 C35 C36 119.3(2)
C34 C35 C39 119.2(2)
C36 C35 C39 121.4(2)
C37 C36 C35 120.5(2)
C37 C36 H36 119.7
C35 C36 H36 119.7
C36 C37 C38 119.3(2)
C36 C37 C90 119.5(2)
C38 C37 C90 121.2(2)
C33 C38 C37 121.1(2)
C33 C38 H38 119.5
C37 C38 H38 119.5
N5 C39 C35 123.0(2)
N5 C39 H39 118.5
C35 C39 H39 118.5
C41 C40 C45 118.5(3)
C41 C40 N5 123.0(3)
C45 C40 N5 118.5(3)
C40 C41 C42 120.9(3)
C40 C41 H41 119.5
C42 C41 H41 119.5
C43 C42 C41 120.8(3)
C43 C42 H42 119.6
C41 C42 H42 119.6
C44 C43 C42 117.4(3)
C44 C43 C46 119.8(2)
C42 C43 C46 122.8(3)
C45 C44 C43 122.3(3)
C45 C44 H44 118.9
C43 C44 H44 118.9
C44 C45 C40 119.9(3)
C44 C45 H45 120.0
C40 C45 H45 120.0
C47 C46 C48 107.6(2)
C47 C46 C49 108.9(2)
C48 C46 C49 111.8(2)
C47 C46 C43 112.9(2)
C48 C46 C43 108.3(2)
C49 C46 C43 107.4(2)
C46 C47 H47A 109.5
C46 C47 H47B 109.5
H47A C47 H47B 109.5
C46 C47 H47C 109.5
H47A C47 H47C 109.5
H47B C47 H47C 109.5
C46 C48 H48A 109.5
C46 C48 H48B 109.5
H48A C48 H48B 109.5
C46 C48 H48C 109.5
H48A C48 H48C 109.5
H48B C48 H48C 109.5
C54 C49 C50 118.1(3)
C54 C49 C46 117.8(2)
C50 C49 C46 124.0(2)
C51 C50 C49 120.2(3)
C51 C50 H50 119.9
C49 C50 H50 119.9
C50 C51 C52 120.7(3)
C50 C51 H51 119.7
C52 C51 H51 119.7
C51 C52 C53 120.5(3)
C51 C52 H52 119.7
C53 C52 H52 119.7
C52 C53 C54 117.9(3)
C52 C53 C55 123.6(2)
C54 C53 C55 118.5(2)
C49 C54 C53 122.6(3)
C49 C54 H54 118.7
C53 C54 H54 118.7
C57 C55 C53 109.0(2)
C57 C55 C58 112.7(2)
C53 C55 C58 107.0(2)
C57 C55 C56 108.0(2)
C53 C55 C56 112.1(2)
C58 C55 C56 108.2(2)
C55 C56 H56A 109.5
C55 C56 H56B 109.5
H56A C56 H56B 109.5
C55 C56 H56C 109.5
H56A C56 H56C 109.5
H56B C56 H56C 109.5
C55 C57 H57A 109.5
C55 C57 H57B 109.5
H57A C57 H57B 109.5
C55 C57 H57C 109.5
H57A C57 H57C 109.5
H57B C57 H57C 109.5
C59 C58 C63 117.7(3)
C59 C58 C55 124.2(3)
C63 C58 C55 118.1(3)
C58 C59 C60 120.7(3)
C58 C59 H59 119.7
C60 C59 H59 119.7
C61 C60 C59 120.7(3)
C61 C60 H60 119.6
C59 C60 H60 119.6
C60 C61 C62 118.8(3)
C60 C61 N2 123.4(3)
C62 C61 N2 117.7(3)
C63 C62 C61 119.9(3)
C63 C62 H62 120.0
C61 C62 H62 120.0
C62 C63 C58 122.1(3)
C62 C63 H63 118.9
C58 C63 H63 118.9
N2 C64 C3 121.4(3)
N2 C64 H64 119.3
C3 C64 H64 119.3
N3 C65 C5 120.9(3)
N3 C65 H65 119.5
C5 C65 H65 119.5
C71 C66 C67 118.4(3)
C71 C66 N3 116.7(3)
C67 C66 N3 124.9(3)
C68 C67 C66 120.2(3)
C68 C67 H67 119.9
C66 C67 H67 119.9
C67 C68 C69 121.7(3)
C67 C68 H68 119.1
C69 C68 H68 119.1
C70 C69 C68 117.1(3)
C70 C69 C72 122.5(3)
C68 C69 C72 120.3(3)
C69 C70 C71 121.4(3)
C69 C70 H70 119.3
C71 C70 H70 119.3
C66 C71 C70 120.8(3)
C66 C71 H71 119.6
C70 C71 H71 119.6
C69 C72 C75 108.4(2)
C69 C72 C73 108.2(2)
C75 C72 C73 112.3(3)
C69 C72 C74 111.9(3)
C75 C72 C74 107.4(3)
C73 C72 C74 108.6(3)
C72 C73 H73A 109.5
C72 C73 H73B 109.5
H73A C73 H73B 109.5
C72 C73 H73C 109.5
H73A C73 H73C 109.5
H73B C73 H73C 109.5
C72 C74 H74A 109.5
C72 C74 H74B 109.5
H74A C74 H74B 109.5
C72 C74 H74C 109.5
H74A C74 H74C 109.5
H74B C74 H74C 109.5
C76 C75 C80 117.7(3)
C76 C75 C72 124.3(3)
C80 C75 C72 118.0(3)
C77 C76 C75 120.5(3)
C77 C76 H76 119.7
C75 C76 H76 119.7
C76 C77 C78 120.5(3)
C76 C77 H77 119.7
C78 C77 H77 119.7
C79 C78 C77 120.3(3)
C79 C78 H78 119.8
C77 C78 H78 119.8
C80 C79 C78 117.9(3)
C80 C79 C81 118.8(3)
C78 C79 C81 123.4(3)
C79 C80 C75 123.1(3)
C79 C80 H80 118.5
C75 C80 H80 118.5
C83 C81 C82 108.1(3)
C83 C81 C79 108.1(2)
C82 C81 C79 111.6(3)
C83 C81 C84 111.6(3)
C82 C81 C84 107.7(2)
C79 C81 C84 109.8(2)
C81 C82 H82A 109.5
C81 C82 H82B 109.5
H82A C82 H82B 109.5
C81 C82 H82C 109.5
H82A C82 H82C 109.5
H82B C82 H82C 109.5
C81 C83 H83A 109.5
C81 C83 H83B 109.5
H83A C83 H83B 109.5
C81 C83 H83C 109.5
H83A C83 H83C 109.5
H83B C83 H83C 109.5
C85 C84 C89 116.6(3)
C85 C84 C81 122.1(3)
C89 C84 C81 121.1(3)
C84 C85 C86 122.2(3)
C84 C85 H85 118.9
C86 C85 H85 118.9
C87 C86 C85 120.7(3)
C87 C86 H86 119.6
C85 C86 H86 119.6
C86 C87 C88 117.9(3)
C86 C87 N6 123.3(3)
C88 C87 N6 118.6(2)
C89 C88 C87 120.5(3)
C89 C88 H88 119.8
C87 C88 H88 119.8
C88 C89 C84 122.1(3)
C88 C89 H89 119.0
C84 C89 H89 119.0
N6 C90 C37 122.5(3)
N6 C90 H90 118.7
C37 C90 H90 118.7
C7 N1 C8 116.4(2)
C64 N2 C61 120.2(2)
C65 N3 C66 120.1(3)
C32 N4 C29 121.7(2)
C39 N5 C40 117.5(2)
C90 N6 C87 120.4(2)

loop_
_geom_bond_atom_site_label_1
_geom_bond_atom_site_label_2
_geom_bond_distance
C1 C6 1.392(4)
C1 C2 1.399(4)
C1 C7 1.466(4)
C2 C3 1.387(4)
C2 H2 0.9500
C3 C4 1.394(4)
C3 C64 1.472(4)
C4 C5 1.398(4)
C4 H4 0.9500
C5 C6 1.393(4)
C5 C65 1.471(4)
C6 H6 0.9500
C7 N1 1.277(3)
C7 H7 0.9500
C8 C9 1.394(4)
C8 C13 1.396(3)
C8 N1 1.426(3)
C9 C10 1.382(4)
C9 H9 0.9500
C10 C11 1.388(4)
C10 H10 0.9500
C11 C12 1.400(3)
C11 C14 1.534(4)
C12 C13 1.376(4)
C12 H12 0.9500
C13 H13 0.9500
C14 C17 1.535(4)
C14 C16 1.535(4)
C14 C15 1.539(4)
C15 H15A 0.9800
C15 H15B 0.9800
C15 H15C 0.9800
C16 H16A 0.9800
C16 H16B 0.9800
C16 H16C 0.9800
C17 C22 1.391(4)
C17 C18 1.392(4)
C18 C19 1.384(4)
C18 H18 0.9500
C19 C20 1.392(4)
C19 H19 0.9500
C20 C21 1.397(4)
C20 H20 0.9500
C21 C22 1.390(4)
C21 C23 1.533(4)
C22 H22 0.9500
C23 C25 1.536(3)
C23 C24 1.540(4)
C23 C26 1.549(4)
C24 H24A 0.9800
C24 H24B 0.9800
C24 H24C 0.9800
C25 H25A 0.9800
C25 H25B 0.9800
C25 H25C 0.9800
C26 C31 1.391(4)
C26 C27 1.393(4)
C27 C28 1.382(4)
C27 H27 0.9500
C28 C29 1.392(4)
C28 H28 0.9500
C29 C30 1.401(4)
C29 N4 1.427(3)
C30 C31 1.385(4)
C30 H30 0.9500
C31 H31 0.9500
C32 N4 1.274(3)
C32 C33 1.473(4)
C32 H32 0.9500
C33 C38 1.387(4)
C33 C34 1.406(4)
C34 C35 1.387(4)
C34 H34 0.9500
C35 C36 1.406(4)
C35 C39 1.469(4)
C36 C37 1.386(4)
C36 H36 0.9500
C37 C38 1.404(4)
C37 C90 1.468(4)
C38 H38 0.9500
C39 N5 1.274(3)
C39 H39 0.9500
C40 C41 1.381(4)
C40 C45 1.397(4)
C40 N5 1.414(3)
C41 C42 1.398(4)
C41 H41 0.9500
C42 C43 1.394(4)
C42 H42 0.9500
C43 C44 1.388(4)
C43 C46 1.540(4)
C44 C45 1.384(4)
C44 H44 0.9500
C45 H45 0.9500
C46 C47 1.535(4)
C46 C48 1.539(4)
C46 C49 1.540(4)
C47 H47A 0.9800
C47 H47B 0.9800
C47 H47C 0.9800
C48 H48A 0.9800
C48 H48B 0.9800
C48 H48C 0.9800
C49 C54 1.394(4)
C49 C50 1.396(4)
C50 C51 1.388(4)
C50 H50 0.9500
C51 C52 1.389(4)
C51 H51 0.9500
C52 C53 1.393(4)
C52 H52 0.9500
C53 C54 1.396(4)
C53 C55 1.538(4)
C54 H54 0.9500
C55 C57 1.527(4)
C55 C58 1.540(4)
C55 C56 1.540(4)
C56 H56A 0.9800
C56 H56B 0.9800
C56 H56C 0.9800
C57 H57A 0.9800
C57 H57B 0.9800
C57 H57C 0.9800
C58 C59 1.390(4)
C58 C63 1.390(4)
C59 C60 1.398(4)
C59 H59 0.9500
C60 C61 1.379(4)
C60 H60 0.9500
C61 C62 1.398(4)
C61 N2 1.408(4)
C62 C63 1.375(4)
C62 H62 0.9500
C63 H63 0.9500
C64 N2 1.264(3)
C64 H64 0.9500
C65 N3 1.270(3)
C65 H65 0.9500
C66 C71 1.384(4)
C66 C67 1.388(4)
C66 N3 1.417(3)
C67 C68 1.384(4)
C67 H67 0.9500
C68 C69 1.397(4)
C68 H68 0.9500
C69 C70 1.384(4)
C69 C72 1.531(4)
C70 C71 1.388(4)
C70 H70 0.9500
C71 H71 0.9500
C72 C75 1.533(4)
C72 C73 1.541(4)
C72 C74 1.543(4)
C73 H73A 0.9800
C73 H73B 0.9800
C73 H73C 0.9800
C74 H74A 0.9800
C74 H74B 0.9800
C74 H74C 0.9800
C75 C76 1.389(4)
C75 C80 1.395(4)
C76 C77 1.387(5)
C76 H76 0.9500
C77 C78 1.393(4)
C77 H77 0.9500
C78 C79 1.390(4)
C78 H78 0.9500
C79 C80 1.389(4)
C79 C81 1.538(4)
C80 H80 0.9500
C81 C83 1.535(5)
C81 C82 1.536(5)
C81 C84 1.542(4)
C82 H82A 0.9800
C82 H82B 0.9800
C82 H82C 0.9800
C83 H83A 0.9800
C83 H83B 0.9800
C83 H83C 0.9800
C84 C85 1.375(4)
C84 C89 1.385(4)
C85 C86 1.388(4)
C85 H85 0.9500
C86 C87 1.376(4)
C86 H86 0.9500
C87 C88 1.392(4)
C87 N6 1.422(3)
C88 C89 1.384(4)
C88 H88 0.9500
C89 H89 0.9500
C90 N6 1.266(3)
C90 H90 0.9500

loop_
_geom_torsion_atom_site_label_1
_geom_torsion_atom_site_label_2
_geom_torsion_atom_site_label_3
_geom_torsion_atom_site_label_4
_geom_torsion
C6 C1 C2 C3 -0.2(4)
C7 C1 C2 C3 173.7(2)
C1 C2 C3 C4 -1.3(4)
C1 C2 C3 C64 179.9(2)
C2 C3 C4 C5 0.6(4)
C64 C3 C4 C5 179.4(2)
C3 C4 C5 C6 1.6(4)
C3 C4 C5 C65 -176.8(3)
C2 C1 C6 C5 2.4(4)
C7 C1 C6 C5 -171.2(3)
C4 C5 C6 C1 -3.1(4)
C65 C5 C6 C1 175.3(2)
C6 C1 C7 N1 1.9(4)
C2 C1 C7 N1 -171.8(3)
C13 C8 C9 C10 -6.1(4)
N1 C8 C9 C10 169.4(3)
C8 C9 C10 C11 1.8(4)
C9 C10 C11 C12 3.0(4)
C9 C10 C11 C14 -172.2(3)
C10 C11 C12 C13 -3.5(4)
C14 C11 C12 C13 171.8(3)
C11 C12 C13 C8 -0.8(4)
C9 C8 C13 C12 5.6(4)
N1 C8 C13 C12 -169.4(3)
C10 C11 C14 C17 -141.0(3)
C12 C11 C14 C17 43.9(4)
C10 C11 C14 C16 -21.0(4)
C12 C11 C14 C16 163.9(3)
C10 C11 C14 C15 97.4(3)
C12 C11 C14 C15 -77.7(3)
C11 C14 C17 C22 38.0(4)
C16 C14 C17 C22 -84.4(3)
C15 C14 C17 C22 156.8(3)
C11 C14 C17 C18 -143.4(3)
C16 C14 C17 C18 94.2(3)
C15 C14 C17 C18 -24.6(4)
C22 C17 C18 C19 0.0(4)
C14 C17 C18 C19 -178.6(3)
C17 C18 C19 C20 -2.1(5)
C18 C19 C20 C21 1.2(5)
C19 C20 C21 C22 1.8(4)
C19 C20 C21 C23 -176.3(3)
C20 C21 C22 C17 -4.0(4)
C23 C21 C22 C17 174.2(2)
C18 C17 C22 C21 3.1(4)
C14 C17 C22 C21 -178.2(2)
C22 C21 C23 C25 -171.6(2)
C20 C21 C23 C25 6.5(4)
C22 C21 C23 C24 69.0(3)
C20 C21 C23 C24 -112.9(3)
C22 C21 C23 C26 -52.0(3)
C20 C21 C23 C26 126.1(3)
C21 C23 C26 C31 119.3(3)
C25 C23 C26 C31 -119.3(3)
C24 C23 C26 C31 1.0(4)
C21 C23 C26 C27 -56.8(3)
C25 C23 C26 C27 64.5(3)
C24 C23 C26 C27 -175.2(2)
C31 C26 C27 C28 -4.0(4)
C23 C26 C27 C28 172.4(2)
C26 C27 C28 C29 0.5(4)
C27 C28 C29 C30 2.9(4)
C27 C28 C29 N4 -173.9(2)
C28 C29 C30 C31 -2.7(4)
N4 C29 C30 C31 173.8(2)
C29 C30 C31 C26 -0.9(4)
C27 C26 C31 C30 4.2(4)
C23 C26 C31 C30 -172.0(2)
N4 C32 C33 C38 169.3(2)
N4 C32 C33 C34 -9.2(4)
C38 C33 C34 C35 -2.5(4)
C32 C33 C34 C35 176.0(2)
C33 C34 C35 C36 0.7(4)
C33 C34 C35 C39 179.9(2)
C34 C35 C36 C37 1.4(4)
C39 C35 C36 C37 -177.8(2)
C35 C36 C37 C38 -1.5(4)
C35 C36 C37 C90 178.1(2)
C34 C33 C38 C37 2.4(4)
C32 C33 C38 C37 -176.2(2)
C36 C37 C38 C33 -0.4(4)
C90 C37 C38 C33 180.0(2)
C34 C35 C39 N5 176.4(3)
C36 C35 C39 N5 -4.4(4)
C45 C40 C41 C42 3.8(4)
N5 C40 C41 C42 -178.2(2)
C40 C41 C42 C43 -0.3(4)
C41 C42 C43 C44 -2.4(4)
C41 C42 C43 C46 178.5(2)
C42 C43 C44 C45 1.5(4)
C46 C43 C44 C45 -179.4(2)
C43 C44 C45 C40 2.1(4)
C41 C40 C45 C44 -4.7(4)
N5 C40 C45 C44 177.2(2)
C44 C43 C46 C47 -172.9(2)
C42 C43 C46 C47 6.2(4)
C44 C43 C46 C48 68.1(3)
C42 C43 C46 C48 -112.8(3)
C44 C43 C46 C49 -52.8(3)
C42 C43 C46 C49 126.3(3)
C47 C46 C49 C54 66.6(3)
C48 C46 C49 C54 -174.6(3)
C43 C46 C49 C54 -56.0(3)
C47 C46 C49 C50 -116.3(3)
C48 C46 C49 C50 2.4(4)
C43 C46 C49 C50 121.1(3)
C54 C49 C50 C51 -0.1(4)
C46 C49 C50 C51 -177.1(3)
C49 C50 C51 C52 1.6(5)
C50 C51 C52 C53 -1.3(5)
C51 C52 C53 C54 -0.3(4)
C51 C52 C53 C55 177.9(3)
C50 C49 C54 C53 -1.6(4)
C46 C49 C54 C53 175.6(3)
C52 C53 C54 C49 1.9(4)
C55 C53 C54 C49 -176.4(3)
C52 C53 C55 C57 103.2(3)
C54 C53 C55 C57 -78.6(3)
C52 C53 C55 C58 -134.7(3)
C54 C53 C55 C58 43.5(3)
C52 C53 C55 C56 -16.3(4)
C54 C53 C55 C56 161.9(3)
C57 C55 C58 C59 -5.4(4)
C53 C55 C58 C59 -125.2(3)
C56 C55 C58 C59 113.9(3)
C57 C55 C58 C63 172.7(2)
C53 C55 C58 C63 52.9(3)
C56 C55 C58 C63 -68.0(3)
C63 C58 C59 C60 -0.1(4)
C55 C58 C59 C60 178.0(2)
C58 C59 C60 C61 -0.1(4)
C59 C60 C61 C62 0.8(4)
C59 C60 C61 N2 176.8(2)
C60 C61 C62 C63 -1.3(4)
N2 C61 C62 C63 -177.6(2)
C61 C62 C63 C58 1.2(4)
C59 C58 C63 C62 -0.5(4)
C55 C58 C63 C62 -178.7(2)
C2 C3 C64 N2 -175.4(3)
C4 C3 C64 N2 5.8(4)
C6 C5 C65 N3 -152.7(3)
C4 C5 C65 N3 25.7(4)
C71 C66 C67 C68 -4.2(4)
N3 C66 C67 C68 175.8(3)
C66 C67 C68 C69 -0.4(4)
C67 C68 C69 C70 4.5(4)
C67 C68 C69 C72 -176.3(3)
C68 C69 C70 C71 -4.0(5)
C72 C69 C70 C71 176.8(3)
C67 C66 C71 C70 4.7(5)
N3 C66 C71 C70 -175.3(3)
C69 C70 C71 C66 -0.6(5)
C70 C69 C72 C75 -143.9(3)
C68 C69 C72 C75 36.8(4)
C70 C69 C72 C73 94.0(4)
C68 C69 C72 C73 -85.2(3)
C70 C69 C72 C74 -25.7(4)
C68 C69 C72 C74 155.1(3)
C69 C72 C75 C76 -126.5(3)
C73 C72 C75 C76 -7.0(4)
C74 C72 C75 C76 112.4(3)
C69 C72 C75 C80 51.4(3)
C73 C72 C75 C80 170.9(3)
C74 C72 C75 C80 -69.7(3)
C80 C75 C76 C77 -0.5(5)
C72 C75 C76 C77 177.4(3)
C75 C76 C77 C78 0.1(5)
C76 C77 C78 C79 0.8(5)
C77 C78 C79 C80 -1.3(4)
C77 C78 C79 C81 177.7(3)
C78 C79 C80 C75 0.9(4)
C81 C79 C80 C75 -178.1(3)
C76 C75 C80 C79 0.0(4)
C72 C75 C80 C79 -178.0(3)
C80 C79 C81 C83 62.2(3)
C78 C79 C81 C83 -116.8(3)
C80 C79 C81 C82 -179.1(3)
C78 C79 C81 C82 1.9(4)
C80 C79 C81 C84 -59.8(4)
C78 C79 C81 C84 121.2(3)
C83 C81 C84 C85 17.0(4)
C82 C81 C84 C85 -101.5(4)
C79 C81 C84 C85 136.8(3)
C83 C81 C84 C89 -167.2(3)
C82 C81 C84 C89 74.3(4)
C79 C81 C84 C89 -47.4(4)
C89 C84 C85 C86 0.0(6)
C81 C84 C85 C86 176.0(3)
C84 C85 C86 C87 -0.5(6)
C85 C86 C87 C88 0.0(5)
C85 C86 C87 N6 -174.5(3)
C86 C87 C88 C89 1.0(5)
N6 C87 C88 C89 175.8(3)
C87 C88 C89 C84 -1.6(5)
C85 C84 C89 C88 1.0(5)
C81 C84 C89 C88 -175.0(3)
C36 C37 C90 N6 178.7(3)
C38 C37 C90 N6 -1.7(4)
C1 C7 N1 C8 171.0(2)
C9 C8 N1 C7 -142.4(3)
C13 C8 N1 C7 32.8(4)
C3 C64 N2 C61 -178.3(2)
C60 C61 N2 C64 57.4(4)
C62 C61 N2 C64 -126.6(3)
C5 C65 N3 C66 -179.1(2)
C71 C66 N3 C65 155.4(3)
C67 C66 N3 C65 -24.6(4)
C33 C32 N4 C29 -175.5(2)
C28 C29 N4 C32 179.7(2)
C30 C29 N4 C32 3.2(4)
C35 C39 N5 C40 -177.4(2)
C41 C40 N5 C39 42.8(4)
C45 C40 N5 C39 -139.2(3)
C37 C90 N6 C87 175.4(2)
C86 C87 N6 C90 -41.8(4)
C88 C87 N6 C90 143.7(3)
